data_7002374
loop_
_publ_author_name
'Kamps, Ina'
'Langlitz, Irina'
'Mix, Andreas'
'Neumann, Beate'
'Stammler, Hans-Georg'
'Mitzel, Norbert W.'

_publ_section_title
;
 Transmetallation and silylation products of aminal carbanions
;
_journal_issue 39
_journal_name_full 'Dalton Transactions'
_journal_page_first 8363
_journal_page_last 8369
_journal_paper_doi 10.1039/b911925f
_journal_year 2009
_chemical_formula_sum 'C9 H23 N3 Si'
_chemical_formula_weight 201.39
_chemical_melting_point 275
_chemical_name_common TM-Triazin-TMS
_chemical_name_systematic
;
?
;
_space_group_IT_number 2
_symmetry_cell_setting triclinic
_symmetry_space_group_name_Hall '-P 1'
_symmetry_space_group_name_H-M 'P -1'
_atom_sites_solution_hydrogens geom
_atom_sites_solution_primary direct
_atom_sites_solution_secondary difmap
_audit_creation_method SHELXL-97
_cell_angle_alpha 98.46(3)
_cell_angle_beta 111.72(3)
_cell_angle_gamma 94.88(3)
_cell_formula_units_Z 2
_cell_length_a 7.919(3)
_cell_length_b 8.764(3)
_cell_length_c 10.073(4)
_cell_measurement_temperature 153(2)
_cell_volume 634.9(4)
_computing_cell_refinement 'X-AREA (STOE 2003)'
_computing_data_collection 'STOE IPDS-1'
_computing_data_reduction 'X-AREA (STOE 2003)'
_computing_molecular_graphics 'SHELXTL 5.01'
_computing_publication_material 'SHELXTL 5.01'
_computing_structure_refinement 'SHELXL-97 (Sheldrick, 1997)'
_computing_structure_solution 'SHELXS-97 (Sheldrick, 1990)'
_diffrn_ambient_temperature 153(2)
_diffrn_measured_fraction_theta_full 0.914
_diffrn_measured_fraction_theta_max 0.914
_diffrn_measurement_device_type 'STOE IPDS-1'
_diffrn_measurement_method 'Phi scans'
_diffrn_radiation_monochromator graphite
_diffrn_radiation_source 'fine focus sealed tube'
_diffrn_radiation_type MoK\a
_diffrn_radiation_wavelength 0.71073
_diffrn_reflns_av_R_equivalents 0.1212
_diffrn_reflns_av_sigmaI/netI 0.0727
_diffrn_reflns_limit_h_max 9
_diffrn_reflns_limit_h_min -9
_diffrn_reflns_limit_k_max 10
_diffrn_reflns_limit_k_min -10
_diffrn_reflns_limit_l_max 12
_diffrn_reflns_limit_l_min -12
_diffrn_reflns_number 8438
_diffrn_reflns_theta_full 25.60
_diffrn_reflns_theta_max 25.60
_diffrn_reflns_theta_min 4.85
_exptl_absorpt_coefficient_mu 0.153
_exptl_absorpt_correction_type none
_exptl_crystal_colour colourless
_exptl_crystal_density_diffrn 1.053
_exptl_crystal_density_method 'not measured'
_exptl_crystal_description 'zonemelting of frozen liquid in a capillary'
_exptl_crystal_F_000 224
_exptl_crystal_size_max 0.4
_exptl_crystal_size_mid 0.3
_exptl_crystal_size_min 0.3
_refine_diff_density_max 0.248
_refine_diff_density_min -0.210
_refine_diff_density_rms 0.044
_refine_ls_extinction_method none
_refine_ls_goodness_of_fit_ref 1.165
_refine_ls_hydrogen_treatment refall
_refine_ls_matrix_type full
_refine_ls_number_parameters 188
_refine_ls_number_reflns 2184
_refine_ls_number_restraints 0
_refine_ls_restrained_S_all 1.165
_refine_ls_R_factor_all 0.0605
_refine_ls_R_factor_gt 0.0471
_refine_ls_shift/su_max 0.001
_refine_ls_shift/su_mean 0.000
_refine_ls_structure_factor_coef Fsqd
_refine_ls_weighting_details 'calc w=1/[\s^2^(Fo^2^)+(0.0000P)^2^+0.2781P] where P=(Fo^2^+2Fc^2^)/3'
_refine_ls_weighting_scheme calc
_refine_ls_wR_factor_gt 0.0991
_refine_ls_wR_factor_ref 0.1043
_reflns_number_gt 1856
_reflns_number_total 2184
_reflns_threshold_expression >2sigma(I)
_cod_data_source_file b911925f.txt
_cod_data_source_block compound2
_cod_database_code 7002374

loop_
_symmetry_equiv_pos_as_xyz
'x, y, z'
'-x, -y, -z'

loop_
_atom_site_label
_atom_site_type_symbol
_atom_site_fract_x
_atom_site_fract_y
_atom_site_fract_z
_atom_site_U_iso_or_equiv
_atom_site_adp_type
_atom_site_occupancy
_atom_site_symmetry_multiplicity
_atom_site_calc_flag
_atom_site_refinement_flags
_atom_site_disorder_assembly
_atom_site_disorder_group
Si1 Si 1.04375(8) 0.87798(6) 0.76624(6) 0.02205(19) Uani 1 1 d . . .
N1 N 0.6770(2) 0.70032(19) 0.64123(19) 0.0213(4) Uani 1 1 d . . .
N3 N 0.9027(2) 0.61431(18) 0.84219(19) 0.0209(4) Uani 1 1 d . . .
N2 N 0.5917(2) 0.4792(2) 0.7315(2) 0.0251(4) Uani 1 1 d . . .
C2 C 0.8426(3) 0.7501(2) 0.7778(2) 0.0183(4) Uani 1 1 d . . .
C1 C 0.5318(3) 0.6146(2) 0.6700(3) 0.0249(4) Uani 1 1 d . . .
H1A H 0.490(4) 0.686(3) 0.741(3) 0.030 Uiso 1 1 d . . .
H1B H 0.424(4) 0.581(3) 0.578(3) 0.030 Uiso 1 1 d . . .
C3 C 0.7537(3) 0.5316(2) 0.8674(2) 0.0260(5) Uani 1 1 d . . .
H3A H 0.721(4) 0.608(3) 0.938(3) 0.031 Uiso 1 1 d . . .
H3B H 0.794(4) 0.444(3) 0.911(3) 0.031 Uiso 1 1 d . . .
C4 C 0.9723(3) 0.5083(2) 0.7550(3) 0.0289(5) Uani 1 1 d . . .
H4A H 1.006(4) 0.422(4) 0.804(3) 0.043 Uiso 1 1 d . . .
H4B H 1.085(4) 0.561(3) 0.752(3) 0.043 Uiso 1 1 d . . .
H4C H 0.880(4) 0.464(3) 0.651(4) 0.043 Uiso 1 1 d . . .
C8 C 1.0737(4) 0.8186(3) 0.5915(3) 0.0341(5) Uani 1 1 d . . .
H8A H 1.174(5) 0.883(4) 0.591(4) 0.051 Uiso 1 1 d . . .
H8B H 0.965(5) 0.821(4) 0.503(4) 0.051 Uiso 1 1 d . . .
H8C H 1.102(4) 0.716(4) 0.577(4) 0.051 Uiso 1 1 d . . .
C9 C 1.2558(3) 0.8644(3) 0.9241(3) 0.0345(5) Uani 1 1 d . . .
H9A H 1.356(5) 0.930(4) 0.920(4) 0.052 Uiso 1 1 d . . .
H9B H 1.290(4) 0.757(4) 0.919(4) 0.052 Uiso 1 1 d . . .
H9C H 1.243(5) 0.890(4) 1.004(4) 0.052 Uiso 1 1 d . . .
C7 C 1.0095(4) 1.0876(3) 0.7865(3) 0.0355(6) Uani 1 1 d . . .
H7A H 1.113(5) 1.151(4) 0.788(4) 0.053 Uiso 1 1 d . . .
H7B H 0.990(5) 1.122(4) 0.865(4) 0.053 Uiso 1 1 d . . .
H7C H 0.893(5) 1.108(4) 0.701(4) 0.053 Uiso 1 1 d . . .
C6 C 0.6055(4) 0.8330(3) 0.5780(3) 0.0322(5) Uani 1 1 d . . .
H6A H 0.492(5) 0.792(3) 0.488(4) 0.048 Uiso 1 1 d . . .
H6B H 0.693(4) 0.884(4) 0.543(4) 0.048 Uiso 1 1 d . . .
H6C H 0.576(4) 0.915(4) 0.654(4) 0.048 Uiso 1 1 d . . .
C5 C 0.4435(4) 0.3954(3) 0.7586(3) 0.0395(6) Uani 1 1 d . . .
H5A H 0.480(5) 0.305(4) 0.791(4) 0.059 Uiso 1 1 d . . .
H5B H 0.333(5) 0.367(4) 0.665(4) 0.059 Uiso 1 1 d . . .
H5C H 0.403(5) 0.469(4) 0.834(4) 0.059 Uiso 1 1 d . . .
H1 H 0.802(3) 0.810(3) 0.851(3) 0.022(6) Uiso 1 1 d . . .

loop_
_atom_site_aniso_label
_atom_site_aniso_U_11
_atom_site_aniso_U_22
_atom_site_aniso_U_33
_atom_site_aniso_U_23
_atom_site_aniso_U_13
_atom_site_aniso_U_12
Si1 0.0270(3) 0.0183(3) 0.0196(3) 0.00219(19) 0.0090(3) 0.00012(19)
N1 0.0187(8) 0.0243(8) 0.0165(9) 0.0040(6) 0.0011(8) 0.0060(6)
N3 0.0187(8) 0.0177(7) 0.0210(9) 0.0053(6) 0.0011(8) 0.0024(6)
N2 0.0181(9) 0.0263(8) 0.0258(10) 0.0038(7) 0.0046(8) -0.0028(6)
C2 0.0219(10) 0.0153(8) 0.0157(10) 0.0017(7) 0.0051(9) 0.0053(7)
C1 0.0173(10) 0.0331(11) 0.0223(12) 0.0035(8) 0.0055(10) 0.0064(8)
C3 0.0244(11) 0.0275(10) 0.0210(11) 0.0091(8) 0.0026(10) -0.0017(8)
C4 0.0249(11) 0.0200(9) 0.0384(14) 0.0045(9) 0.0076(11) 0.0089(8)
C8 0.0387(14) 0.0384(13) 0.0300(13) 0.0064(10) 0.0185(12) 0.0071(10)
C9 0.0256(12) 0.0386(13) 0.0316(14) 0.0033(10) 0.0060(12) -0.0054(9)
C7 0.0543(16) 0.0208(10) 0.0326(14) 0.0034(9) 0.0201(14) 0.0008(10)
C6 0.0317(12) 0.0347(11) 0.0294(13) 0.0143(10) 0.0057(12) 0.0157(10)
C5 0.0277(13) 0.0451(14) 0.0424(16) 0.0098(11) 0.0122(13) -0.0091(10)

loop_
_atom_type_symbol
_atom_type_description
_atom_type_scat_dispersion_real
_atom_type_scat_dispersion_imag
_atom_type_scat_source
C C 0.0033 0.0016 'International Tables Vol C Tables 4.2.6.8 and 6.1.1.4'
H H 0.0000 0.0000 'International Tables Vol C Tables 4.2.6.8 and 6.1.1.4'
N N 0.0061 0.0033 'International Tables Vol C Tables 4.2.6.8 and 6.1.1.4'
Si Si 0.0817 0.0704 'International Tables Vol C Tables 4.2.6.8 and 6.1.1.4'

loop_
_geom_angle_atom_site_label_1
_geom_angle_atom_site_label_2
_geom_angle_atom_site_label_3
_geom_angle
_geom_angle_site_symmetry_1
_geom_angle_site_symmetry_3
_geom_angle_publ_flag
C9 Si1 C8 110.44(13) . . ?
C9 Si1 C7 106.78(13) . . ?
C8 Si1 C7 108.89(12) . . ?
C9 Si1 C2 107.64(11) . . ?
C8 Si1 C2 112.61(11) . . ?
C7 Si1 C2 110.31(11) . . ?
C1 N1 C6 107.98(17) . . ?
C1 N1 C2 109.81(16) . . ?
C6 N1 C2 112.15(17) . . ?
C3 N3 C4 110.74(17) . . ?
C3 N3 C2 109.93(16) . . ?
C4 N3 C2 113.23(17) . . ?
C1 N2 C5 110.10(19) . . ?
C1 N2 C3 108.78(17) . . ?
C5 N2 C3 110.47(19) . . ?
N3 C2 N1 110.29(15) . . ?
N3 C2 Si1 111.33(13) . . ?
N1 C2 Si1 116.36(14) . . ?
N3 C2 H1 102.9(14) . . ?
N1 C2 H1 106.7(14) . . ?
Si1 C2 H1 108.2(13) . . ?
N2 C1 N1 111.33(17) . . ?
N2 C1 H1A 109.2(15) . . ?
N1 C1 H1A 111.1(14) . . ?
N2 C1 H1B 109.8(15) . . ?
N1 C1 H1B 108.7(15) . . ?
H1A C1 H1B 107(2) . . ?
N3 C3 N2 111.18(17) . . ?
N3 C3 H3A 107.3(14) . . ?
N2 C3 H3A 109.3(15) . . ?
N3 C3 H3B 109.8(15) . . ?
N2 C3 H3B 110.0(17) . . ?
H3A C3 H3B 109(2) . . ?
N3 C4 H4A 107.5(18) . . ?
N3 C4 H4B 109.8(17) . . ?
H4A C4 H4B 107(2) . . ?
N3 C4 H4C 114.5(16) . . ?
H4A C4 H4C 108(2) . . ?
H4B C4 H4C 109(2) . . ?
Si1 C8 H8A 110(2) . . ?
Si1 C8 H8B 114.5(18) . . ?
H8A C8 H8B 109(3) . . ?
Si1 C8 H8C 114(2) . . ?
H8A C8 H8C 105(3) . . ?
H8B C8 H8C 105(3) . . ?
Si1 C9 H9A 108(2) . . ?
Si1 C9 H9B 112(2) . . ?
H9A C9 H9B 105(3) . . ?
Si1 C9 H9C 111(2) . . ?
H9A C9 H9C 111(3) . . ?
H9B C9 H9C 108(3) . . ?
Si1 C7 H7A 110(2) . . ?
Si1 C7 H7B 114(2) . . ?
H7A C7 H7B 108(3) . . ?
Si1 C7 H7C 112.9(18) . . ?
H7A C7 H7C 108(3) . . ?
H7B C7 H7C 104(3) . . ?
N1 C6 H6A 108.3(18) . . ?
N1 C6 H6B 110.2(18) . . ?
H6A C6 H6B 105(3) . . ?
N1 C6 H6C 111.7(18) . . ?
H6A C6 H6C 111(2) . . ?
H6B C6 H6C 111(2) . . ?
N2 C5 H5A 109(2) . . ?
N2 C5 H5B 108(2) . . ?
H5A C5 H5B 109(3) . . ?
N2 C5 H5C 111.5(18) . . ?
H5A C5 H5C 112(3) . . ?
H5B C5 H5C 106(3) . . ?

loop_
_geom_bond_atom_site_label_1
_geom_bond_atom_site_label_2
_geom_bond_distance
_geom_bond_site_symmetry_2
_geom_bond_publ_flag
Si1 C9 1.864(3) . ?
Si1 C8 1.867(2) . ?
Si1 C7 1.873(2) . ?
Si1 C2 1.918(2) . ?
N1 C1 1.461(3) . ?
N1 C6 1.463(3) . ?
N1 C2 1.481(3) . ?
N3 C3 1.453(3) . ?
N3 C4 1.464(3) . ?
N3 C2 1.469(2) . ?
N2 C1 1.453(3) . ?
N2 C5 1.463(3) . ?
N2 C3 1.464(3) . ?
C2 H1 1.00(2) . ?
C1 H1A 1.04(3) . ?
C1 H1B 0.98(3) . ?
C3 H3A 1.02(3) . ?
C3 H3B 0.95(3) . ?
C4 H4A 0.96(3) . ?
C4 H4B 0.98(3) . ?
C4 H4C 1.03(3) . ?
C8 H8A 0.94(3) . ?
C8 H8B 0.99(4) . ?
C8 H8C 0.95(4) . ?
C9 H9A 0.96(3) . ?
C9 H9B 1.00(3) . ?
C9 H9C 0.84(4) . ?
C7 H7A 0.95(4) . ?
C7 H7B 0.88(4) . ?
C7 H7C 1.05(4) . ?
C6 H6A 1.00(3) . ?
C6 H6B 1.00(3) . ?
C6 H6C 1.07(3) . ?
C5 H5A 0.93(4) . ?
C5 H5B 1.00(4) . ?
C5 H5C 1.08(4) . ?

loop_
_geom_torsion_atom_site_label_1
_geom_torsion_atom_site_label_2
_geom_torsion_atom_site_label_3
_geom_torsion_atom_site_label_4
_geom_torsion
_geom_torsion_site_symmetry_1
_geom_torsion_site_symmetry_2
_geom_torsion_site_symmetry_3
_geom_torsion_site_symmetry_4
_geom_torsion_publ_flag
C3 N3 C2 N1 -56.9(2) . . . . ?
C4 N3 C2 N1 67.6(2) . . . . ?
C3 N3 C2 Si1 172.40(13) . . . . ?
C4 N3 C2 Si1 -63.16(19) . . . . ?
C1 N1 C2 N3 56.36(19) . . . . ?
C6 N1 C2 N3 176.43(16) . . . . ?
C1 N1 C2 Si1 -175.62(13) . . . . ?
C6 N1 C2 Si1 -55.55(19) . . . . ?
C9 Si1 C2 N3 -32.28(17) . . . . ?
C8 Si1 C2 N3 89.68(17) . . . . ?
C7 Si1 C2 N3 -148.44(15) . . . . ?
C9 Si1 C2 N1 -159.80(14) . . . . ?
C8 Si1 C2 N1 -37.83(17) . . . . ?
C7 Si1 C2 N1 84.05(16) . . . . ?
C5 N2 C1 N1 -179.79(19) . . . . ?
C3 N2 C1 N1 59.0(2) . . . . ?
C6 N1 C1 N2 179.28(18) . . . . ?
C2 N1 C1 N2 -58.1(2) . . . . ?
C4 N3 C3 N2 -67.0(2) . . . . ?
C2 N3 C3 N2 58.9(2) . . . . ?
C1 N2 C3 N3 -59.4(2) . . . . ?
C5 N2 C3 N3 179.66(19) . . . . ?

loop_
_cod_related_entry_id
_cod_related_entry_database
_cod_related_entry_code
1 ChemSpider 25946244
